data_4306067
loop_
_publ_author_name
'Jochen Glaser'
'Leonid Unverfehrt'
'Helga Bettentrup'
'Gunter Heymann'
'Hubert Huppertz'
'Thomas J\"ustel'
'H.-J\"urgen Meyer'

_publ_contact_author_address
;
        Institut f\"ur Anorganische Chemie
        Universit\"at T\"ubingen
        Ob dem Himmelreich 7
        72074 T\"ubingen
        Bundesrepublik Deutschland
;
_publ_contact_author_email juergen.meyer@uni-tuebingen.de
_publ_contact_author_fax '07071 29-5702'
_publ_contact_author_name 'H.-J\"urgen Meyer'
_publ_contact_author_phone '07071 29-76226'
_publ_section_title
;
Crystal Structures, Phase-Transition, and Photoluminescence of Rare Earth
Carbodiimides
;
_journal_name_full 'Inorganic Chemistry'
_journal_page_first 10455
_journal_page_last 10460
_journal_paper_doi 10.1021/ic800985k
_journal_volume 47
_journal_year 2008
_chemical_formula_moiety 'C3 Lu2 N6'
_chemical_formula_sum 'C3 Lu2 N6'
_chemical_formula_weight 470.03
_chemical_name_common Luthetiumcyanamide
_chemical_name_systematic
; 
 ? 
;
_space_group_IT_number 167
_symmetry_cell_setting hexagonal
_symmetry_space_group_name_Hall '-R 3 2"c'
_symmetry_space_group_name_H-M 'R -3 c :H'
_atom_sites_solution_hydrogens none
_atom_sites_solution_primary direct
_atom_sites_solution_secondary difmap
_audit_creation_method SHELXL-97
_cell_angle_alpha 90.00
_cell_angle_beta 90.00
_cell_angle_gamma 120.00
_cell_formula_units_Z 6
_cell_length_a 6.2669(9)
_cell_length_b 6.2669(9)
_cell_length_c 29.367(6)
_cell_measurement_reflns_used 4348
_cell_measurement_temperature 293(2)
_cell_measurement_theta_max 30.41
_cell_measurement_theta_min 4.00
_cell_volume 998.8(3)
_computing_cell_refinement 'STOE IPDS I Software'
_computing_data_collection 'STOE IPDS I Software'
_computing_data_reduction 'STOE IPDS I Software'
_computing_molecular_graphics 'Diamond 3.1'
_computing_structure_refinement 'SHELXL-97 (Sheldrick, 1997)'
_computing_structure_solution 'SHELXS-97 (Sheldrick, 1990)'
_diffrn_ambient_temperature 293(2)
_diffrn_measured_fraction_theta_full 0.997
_diffrn_measured_fraction_theta_max 0.997
_diffrn_measurement_device_type 'STOE IPDS I'
_diffrn_measurement_method Oscillation
_diffrn_radiation_monochromator graphite
_diffrn_radiation_source 'fine-focus sealed tube'
_diffrn_radiation_type MoK\a
_diffrn_radiation_wavelength 0.71073
_diffrn_reflns_av_R_equivalents 0.0483
_diffrn_reflns_av_sigmaI/netI 0.0141
_diffrn_reflns_limit_h_max 8
_diffrn_reflns_limit_h_min -8
_diffrn_reflns_limit_k_max 8
_diffrn_reflns_limit_k_min -8
_diffrn_reflns_limit_l_max 41
_diffrn_reflns_limit_l_min -41
_diffrn_reflns_number 4918
_diffrn_reflns_theta_full 30.41
_diffrn_reflns_theta_max 30.41
_diffrn_reflns_theta_min 4.00
_diffrn_standards_decay_% 0.001
_diffrn_standards_interval_time 10
_diffrn_standards_number 200
_exptl_absorpt_coefficient_mu 29.406
_exptl_absorpt_correction_T_max 0.0768
_exptl_absorpt_correction_T_min 0.0218
_exptl_absorpt_correction_type numerical
_exptl_absorpt_process_details X-Red/X-Shape
_exptl_crystal_colour white
_exptl_crystal_density_diffrn 4.689
_exptl_crystal_density_method 'not measured'
_exptl_crystal_description block
_exptl_crystal_F_000 1212
_exptl_crystal_size_max 0.12
_exptl_crystal_size_mid 0.07
_exptl_crystal_size_min 0.06
_refine_diff_density_max 0.760
_refine_diff_density_min -2.006
_refine_diff_density_rms 0.172
_refine_ls_extinction_coef 0.00091(5)
_refine_ls_extinction_expression Fc^*^=kFc[1+0.001xFc^2^\l^3^/sin(2\q)]^-1/4^
_refine_ls_extinction_method SHELXL
_refine_ls_goodness_of_fit_ref 1.057
_refine_ls_hydrogen_treatment none
_refine_ls_matrix_type full
_refine_ls_number_parameters 19
_refine_ls_number_reflns 343
_refine_ls_number_restraints 0
_refine_ls_restrained_S_all 1.057
_refine_ls_R_factor_all 0.0246
_refine_ls_R_factor_gt 0.0140
_refine_ls_shift/su_max 0.000
_refine_ls_shift/su_mean 0.000
_refine_ls_structure_factor_coef Fsqd
_refine_ls_weighting_details 'calc w=1/[\s^2^(Fo^2^)+(0.0158P)^2^+0.0000P] where P=(Fo^2^+2Fc^2^)/3'
_refine_ls_weighting_scheme calc
_refine_ls_wR_factor_gt 0.0281
_refine_ls_wR_factor_ref 0.0307
_reflns_number_gt 251
_reflns_number_total 343
_reflns_threshold_expression >2sigma(I)
_cod_data_source_file ic800985k_si_001.cif
_cod_data_source_block Lu2(CN2)3
_cod_depositor_comments
;
The following automatic conversions were performed:
'_symmetry_cell_setting' value 'Hexagonal' changed to 'hexagonal'
according to '/home/saulius/struct/CIF-dictionaries/cif_core.dic'
dictionary named 'cif_core.dic' version 2.4.1 from 2010-06-29.

Automatic conversion script
Id: cif_fix_enum 1527 2010-12-29 10:47:43Z saulius 
;
_cod_original_sg_symbol_H-M 'R -3 c'
_cod_database_code 4306067

loop_
_symmetry_equiv_pos_as_xyz
'x, y, z'
'-y, x-y, z'
'y, x, -z+1/2'
'-x+y, -x, z'
'-x, -x+y, -z+1/2'
'x-y, -y, -z+1/2'
'x+2/3, y+1/3, z+1/3'
'-y+2/3, x-y+1/3, z+1/3'
'y+2/3, x+1/3, -z+5/6'
'-x+y+2/3, -x+1/3, z+1/3'
'-x+2/3, -x+y+1/3, -z+5/6'
'x-y+2/3, -y+1/3, -z+5/6'
'x+1/3, y+2/3, z+2/3'
'-y+1/3, x-y+2/3, z+2/3'
'y+1/3, x+2/3, -z+7/6'
'-x+y+1/3, -x+2/3, z+2/3'
'-x+1/3, -x+y+2/3, -z+7/6'
'x-y+1/3, -y+2/3, -z+7/6'
'-x, -y, -z'
'y, -x+y, -z'
'-y, -x, z-1/2'
'x-y, x, -z'
'x, x-y, z-1/2'
'-x+y, y, z-1/2'
'-x+2/3, -y+1/3, -z+1/3'
'y+2/3, -x+y+1/3, -z+1/3'
'-y+2/3, -x+1/3, z-1/6'
'x-y+2/3, x+1/3, -z+1/3'
'x+2/3, x-y+1/3, z-1/6'
'-x+y+2/3, y+1/3, z-1/6'
'-x+1/3, -y+2/3, -z+2/3'
'y+1/3, -x+y+2/3, -z+2/3'
'-y+1/3, -x+2/3, z+1/6'
'x-y+1/3, x+2/3, -z+2/3'
'x+1/3, x-y+2/3, z+1/6'
'-x+y+1/3, y+2/3, z+1/6'

loop_
_atom_site_label
_atom_site_type_symbol
_atom_site_fract_x
_atom_site_fract_y
_atom_site_fract_z
_atom_site_U_iso_or_equiv
_atom_site_adp_type
_atom_site_occupancy
_atom_site_symmetry_multiplicity
_atom_site_calc_flag
_atom_site_refinement_flags
_atom_site_disorder_assembly
_atom_site_disorder_group
Lu1 Lu 0.3333 0.6667 0.002466(6) 0.0139(1) Uani 1 3 d S . .
N1 N 0.5960(7) 0.0036(7) 0.0442(1) 0.0205(6) Uani 1 1 d . . .
C5 C 0.6667 0.039(1) 0.0833 0.019(1) Uani 1 2 d S . .

loop_
_atom_site_aniso_label
_atom_site_aniso_U_11
_atom_site_aniso_U_22
_atom_site_aniso_U_33
_atom_site_aniso_U_23
_atom_site_aniso_U_13
_atom_site_aniso_U_12
Lu1 0.01555(12) 0.01555(12) 0.01066(13) 0.000 0.000 0.00777(6)
N1 0.0285(17) 0.0182(15) 0.0134(12) 0.0021(12) -0.0018(13) 0.0108(14)
C5 0.028(3) 0.0178(15) 0.015(2) -0.0014(9) -0.0027(19) 0.0140(16)

loop_
_atom_type_symbol
_atom_type_description
_atom_type_scat_dispersion_real
_atom_type_scat_dispersion_imag
_atom_type_scat_source
Lu Lu -0.4720 5.8584 'International Tables Vol C Tables 4.2.6.8 and 6.1.1.4'
C C 0.0033 0.0016 'International Tables Vol C Tables 4.2.6.8 and 6.1.1.4'
N N 0.0061 0.0033 'International Tables Vol C Tables 4.2.6.8 and 6.1.1.4'

loop_
_geom_angle_atom_site_label_1
_geom_angle_atom_site_label_2
_geom_angle_atom_site_label_3
_geom_angle
_geom_angle_site_symmetry_1
_geom_angle_site_symmetry_3
_geom_angle_publ_flag
N1 Lu1 N1 93.78(11) . 2_665 ?
N1 Lu1 N1 93.78(11) . 4_565 ?
N1 Lu1 N1 93.78(11) 2_665 4_565 ?
N1 Lu1 N1 160.03(17) . 20_455 ?
N1 Lu1 N1 76.47(12) 2_665 20_455 ?
N1 Lu1 N1 104.10(19) 4_565 20_455 ?
N1 Lu1 N1 76.47(12) . 19_675 ?
N1 Lu1 N1 104.10(19) 2_665 19_675 ?
N1 Lu1 N1 160.03(17) 4_565 19_675 ?
N1 Lu1 N1 88.90(12) 20_455 19_675 ?
N1 Lu1 N1 104.10(19) . 22_655 ?
N1 Lu1 N1 160.03(17) 2_665 22_655 ?
N1 Lu1 N1 76.47(12) 4_565 22_655 ?
N1 Lu1 N1 88.90(12) 20_455 22_655 ?
N1 Lu1 N1 88.90(12) 19_675 22_655 ?
N1 Lu1 Lu1 130.27(9) . 19_565 ?
N1 Lu1 Lu1 38.73(8) 2_665 19_565 ?
N1 Lu1 Lu1 101.44(9) 4_565 19_565 ?
N1 Lu1 Lu1 37.73(9) 20_455 19_565 ?
N1 Lu1 Lu1 98.11(9) 19_675 19_565 ?
N1 Lu1 Lu1 125.40(9) 22_655 19_565 ?
N1 Lu1 Lu1 38.73(8) . 19_675 ?
N1 Lu1 Lu1 101.44(9) 2_665 19_675 ?
N1 Lu1 Lu1 130.27(9) 4_565 19_675 ?
N1 Lu1 Lu1 125.40(9) 20_455 19_675 ?
N1 Lu1 Lu1 37.73(9) 19_675 19_675 ?
N1 Lu1 Lu1 98.11(9) 22_655 19_675 ?
Lu1 Lu1 Lu1 119.841(1) 19_565 19_675 ?
N1 Lu1 Lu1 101.44(9) . 19_665 ?
N1 Lu1 Lu1 130.27(9) 2_665 19_665 ?
N1 Lu1 Lu1 38.73(8) 4_565 19_665 ?
N1 Lu1 Lu1 98.11(9) 20_455 19_665 ?
N1 Lu1 Lu1 125.40(9) 19_675 19_665 ?
N1 Lu1 Lu1 37.73(9) 22_655 19_665 ?
Lu1 Lu1 Lu1 119.841(1) 19_565 19_665 ?
Lu1 Lu1 Lu1 119.841(1) 19_675 19_665 ?
C5 N1 Lu1 135.1(3) . . ?
C5 N1 Lu1 120.4(4) . 19_675 ?
Lu1 N1 Lu1 103.53(12) . 19_675 ?
N1 C5 N1 179.9(7) 17_654 . ?

loop_
_geom_bond_atom_site_label_1
_geom_bond_atom_site_label_2
_geom_bond_distance
_geom_bond_site_symmetry_2
_geom_bond_publ_flag
Lu1 N1 2.279(4) . ?
Lu1 N1 2.279(4) 2_665 ?
Lu1 N1 2.279(4) 4_565 ?
Lu1 N1 2.330(3) 20_455 ?
Lu1 N1 2.330(3) 19_675 ?
Lu1 N1 2.330(3) 22_655 ?
Lu1 Lu1 3.6211(5) 19_565 ?
Lu1 Lu1 3.6211(5) 19_675 ?
Lu1 Lu1 3.6211(5) 19_665 ?
N1 C5 1.211(3) . ?
N1 Lu1 2.330(3) 19_675 ?
C5 N1 1.211(3) 17_654 ?

loop_
_geom_torsion_atom_site_label_1
_geom_torsion_atom_site_label_2
_geom_torsion_atom_site_label_3
_geom_torsion_atom_site_label_4
_geom_torsion
_geom_torsion_site_symmetry_1
_geom_torsion_site_symmetry_2
_geom_torsion_site_symmetry_3
_geom_torsion_site_symmetry_4
_geom_torsion_publ_flag
N1 Lu1 N1 C5 64.5(4) 2_665 . . . ?
N1 Lu1 N1 C5 -29.5(4) 4_565 . . . ?
N1 Lu1 N1 C5 124.2(5) 20_455 . . . ?
N1 Lu1 N1 C5 168.1(5) 19_675 . . . ?
N1 Lu1 N1 C5 -106.5(5) 22_655 . . . ?
Lu1 Lu1 N1 C5 78.9(5) 19_565 . . . ?
Lu1 Lu1 N1 C5 168.1(5) 19_675 . . . ?
Lu1 Lu1 N1 C5 -67.9(4) 19_665 . . . ?
N1 Lu1 N1 Lu1 -103.6(2) 2_665 . . 19_675 ?
N1 Lu1 N1 Lu1 162.35(16) 4_565 . . 19_675 ?
N1 Lu1 N1 Lu1 -43.9(3) 20_455 . . 19_675 ?
N1 Lu1 N1 Lu1 0.0 19_675 . . 19_675 ?
N1 Lu1 N1 Lu1 85.36(14) 22_655 . . 19_675 ?
Lu1 Lu1 N1 Lu1 -89.21(13) 19_565 . . 19_675 ?
Lu1 Lu1 N1 Lu1 124.00(11) 19_665 . . 19_675 ?
